data_1509984
loop_
_publ_author_name
'Geller, S.'
'Skarstad, P.M.'

_publ_section_title
;
 (W4 (W4 O16)(-VIII) polyion in the high temperature modification of
 silver tungstate
;
_journal_name_full 'Materials Research Bulletin'
_journal_page_first 791
_journal_page_last 800
_journal_paper_doi 10.1016/0025-5408(75)90193-2
_journal_volume 10
_journal_year 1975
_chemical_formula_sum 'Ag8 O16 W4'
_chemical_name_systematic 'Ag8 W4 O16'
_space_group_IT_number 34
_symmetry_space_group_name_Hall 'P -2n -2n'
_symmetry_space_group_name_H-M 'P n 2 n'
_cell_angle_alpha 90
_cell_angle_beta 90
_cell_angle_gamma 90
_cell_formula_units_Z 2
_cell_length_a 10.89
_cell_length_b 12.03
_cell_length_c 5.92
_cell_volume 775.560
_citation_journal_id_ASTM MRBUAC
_cod_data_source_file silver3-x_289.cif
_cod_data_source_block Ag8O16W4
_cod_original_cell_volume 775.5597
_cod_original_sg_symbol_Hall 'P 2 -2n (y,z,x)'
_cod_database_code 1509984

loop_
_symmetry_equiv_pos_as_xyz
x,y,z
-x,y,-z
x+1/2,y+1/2,-z+1/2
-x+1/2,y+1/2,z+1/2

loop_
_atom_site_label
_atom_site_type_symbol
_atom_site_fract_x
_atom_site_fract_y
_atom_site_fract_z
_atom_site_occupancy
_atom_site_U_iso_or_equiv
W1 W+6 0.254 0 0.5255 1 0.0
Ag3 Ag+1 0 0.9872 0 1 0.0
O7 O-2 0.189 0.612 0.857 1 0.0
Ag1 Ag+1 0.7509 0.1711 0.9877 1 0.0
Ag4 Ag+1 0 0.6531 0 1 0.0
Ag6 Ag+1 0 0.5092 0.5 1 0.0
O5 O-2 0.162 0.494 0.282 1 0.0
O6 O-2 0.414 0.496 0.847 1 0.0
O8 O-2 0.193 0.379 0.9 1 0.0
O4 O-2 0.425 0.263 0.792 1 0.0
O2 O-2 0.368 0.378 0.188 1 0.0
Ag2 Ag+1 0.2349 0.8176 0.0092 1 0.0
O1 O-2 0.368 0.612 0.195 1 0.0
O3 O-2 0.419 0.735 0.815 1 0.0
Ag5 Ag+1 0 0.3148 0 1 0.0
W3 W+6 0 0.138 0.5 1 0.0
W2 W+6 0 0.8475 0.5 1 0.0
